data_7015998
loop_
_publ_author_name
'Bhowmik, Prasanta'
'Nayek, Hari Pada'
'Corbella, Montserrat'
'Aliaga-Alcalde, N\'uria'
'Chattopadhyay, Shouvik'

_publ_section_title
;
 Control of molecular architecture by steric factors: mononuclear vs
 polynuclear manganese(iii) compounds with tetradentate N(2)O(2) donor
 Schiff bases.
;
_journal_issue 31
_journal_name_full 'Dalton transactions (Cambridge, England : 2003)'
_journal_page_first 7916
_journal_page_last 7926
_journal_paper_doi 10.1039/c0dt01723j
_journal_volume 40
_journal_year 2011
_chemical_formula_moiety 'C20 H14 Mn N5 O2'
_chemical_formula_sum 'C20 H14 Mn N5 O2'
_chemical_formula_weight 411.30
_chemical_name_systematic
;
?
;
_space_group_IT_number 33
_symmetry_space_group_name_Hall 'P 2c -2n'
_symmetry_space_group_name_H-M 'P n a 21'
_atom_sites_solution_hydrogens geom
_atom_sites_solution_primary direct
_atom_sites_solution_secondary difmap
_audit_creation_method SHELXL-97
_cell_angle_alpha 90.00
_cell_angle_beta 90.00
_cell_angle_gamma 90.00
_cell_formula_units_Z 4
_cell_length_a 18.760
_cell_length_b 13.356
_cell_length_c 6.616
_cell_measurement_temperature 293(2)
_cell_volume 1657.695
_computing_structure_refinement 'SHELXL-97 (Sheldrick, 1997)'
_diffrn_ambient_temperature 293(2)
_diffrn_measured_fraction_theta_full 0.993
_diffrn_measured_fraction_theta_max 0.993
_diffrn_radiation_monochromator graphite
_diffrn_radiation_source 'fine-focus sealed tube'
_diffrn_radiation_type MoK\a
_diffrn_radiation_wavelength 0.71073
_diffrn_reflns_av_R_equivalents 0.1069
_diffrn_reflns_av_sigmaI/netI 0.0901
_diffrn_reflns_limit_h_max 24
_diffrn_reflns_limit_h_min 0
_diffrn_reflns_limit_k_max 17
_diffrn_reflns_limit_k_min -17
_diffrn_reflns_limit_l_max 8
_diffrn_reflns_limit_l_min -8
_diffrn_reflns_number 7096
_diffrn_reflns_theta_full 27.50
_diffrn_reflns_theta_max 27.50
_diffrn_reflns_theta_min 1.87
_exptl_absorpt_coefficient_mu 0.826
_exptl_absorpt_correction_T_max 0.848
_exptl_absorpt_correction_T_min 0.820
_exptl_absorpt_correction_type multi-scan
_exptl_crystal_colour black
_exptl_crystal_density_diffrn 1.648
_exptl_crystal_density_method 'not measured'
_exptl_crystal_description Parallelopiped
_exptl_crystal_F_000 840
_exptl_crystal_size_max .3
_exptl_crystal_size_mid .2
_exptl_crystal_size_min .2
_refine_diff_density_max 1.062
_refine_diff_density_min -0.881
_refine_diff_density_rms 0.115
_refine_ls_abs_structure_details 'Flack H D (1983), Acta Cryst. A39, 876-881'
_refine_ls_abs_structure_Flack 0.48(4)
_refine_ls_extinction_method none
_refine_ls_goodness_of_fit_ref 0.987
_refine_ls_hydrogen_treatment riding
_refine_ls_matrix_type full
_refine_ls_number_parameters 254
_refine_ls_number_reflns 3781
_refine_ls_number_restraints 1
_refine_ls_restrained_S_all 0.987
_refine_ls_R_factor_all 0.0801
_refine_ls_R_factor_gt 0.0726
_refine_ls_shift/su_max 0.000
_refine_ls_shift/su_mean 0.000
_refine_ls_structure_factor_coef Fsqd
_refine_ls_weighting_details 'calc w=1/[\s^2^(Fo^2^)+(0.1401P)^2^+0.0000P] where P=(Fo^2^+2Fc^2^)/3'
_refine_ls_weighting_scheme calc
_refine_ls_wR_factor_gt 0.1904
_refine_ls_wR_factor_ref 0.1954
_reflns_number_gt 3131
_reflns_number_total 2075
_reflns_threshold_expression >2sigma(I)
_cod_data_source_file c0dt01723j.txt
_cod_data_source_block 3
_cod_original_cell_volume 1657.696
_cod_database_code 7015998

loop_
_symmetry_equiv_pos_as_xyz
'x, y, z'
'-x, -y, z+1/2'
'-x+1/2, y+1/2, z+1/2'
'x+1/2, -y+1/2, z'

loop_
_atom_site_label
_atom_site_type_symbol
_atom_site_fract_x
_atom_site_fract_y
_atom_site_fract_z
_atom_site_U_iso_or_equiv
_atom_site_adp_type
_atom_site_occupancy
_atom_site_symmetry_multiplicity
_atom_site_calc_flag
_atom_site_refinement_flags
_atom_site_disorder_assembly
_atom_site_disorder_group
Mn1 Mn 0.39431(4) 0.22521(4) 0.94592(14) 0.0372(2) Uani 1 1 d . . .
N3 N 0.4317(3) 0.2175(4) 1.2758(8) 0.0487(11) Uani 1 1 d . . .
N1 N 0.4892(2) 0.2853(3) 0.8854(7) 0.0385(9) Uani 1 1 d . . .
N2 N 0.4476(2) 0.0983(3) 0.8919(6) 0.0354(8) Uani 1 1 d . . .
N4 N 0.4017(2) 0.2181(3) 1.4336(10) 0.0402(9) Uani 1 1 d . . .
N5 N 0.3727(3) 0.2175(4) 1.5910(8) 0.0496(11) Uani 1 1 d . . .
O2 O 0.35097(19) 0.3511(2) 0.9716(7) 0.0434(8) Uani 1 1 d . . .
O3 O 0.3091(2) 0.1570(2) 0.9968(5) 0.0415(8) Uani 1 1 d . . .
C1 C 0.3781(3) 0.4405(3) 0.9463(9) 0.0381(9) Uani 1 1 d . . .
C2 C 0.3337(3) 0.5238(4) 0.9820(9) 0.0417(11) Uani 1 1 d . . .
H2 H 0.2874 0.5136 1.0282 0.050 Uiso 1 1 calc R . .
C3 C 0.3574(3) 0.6196(3) 0.9496(11) 0.0468(11) Uani 1 1 d . . .
H3 H 0.3268 0.6733 0.9709 0.056 Uiso 1 1 calc R . .
C4 C 0.4273(3) 0.6375(4) 0.8850(9) 0.0450(12) Uani 1 1 d . . .
H4 H 0.4430 0.7027 0.8637 0.054 Uiso 1 1 calc R . .
C5 C 0.4723(3) 0.5590(4) 0.8535(8) 0.0412(11) Uani 1 1 d . . .
H5 H 0.5188 0.5710 0.8108 0.049 Uiso 1 1 calc R . .
C6 C 0.4490(3) 0.4587(4) 0.8852(8) 0.0398(10) Uani 1 1 d . . .
C7 C 0.5010(3) 0.3814(4) 0.8575(7) 0.0395(10) Uani 1 1 d . . .
H7 H 0.5464 0.4005 0.8167 0.047 Uiso 1 1 calc R . .
C8 C 0.5456(3) 0.2127(4) 0.8721(8) 0.0385(10) Uani 1 1 d . . .
C9 C 0.6174(3) 0.2347(4) 0.8608(9) 0.0460(12) Uani 1 1 d . . .
H9 H 0.6325 0.3010 0.8592 0.055 Uiso 1 1 calc R . .
C10 C 0.6674(3) 0.1573(4) 0.8516(8) 0.0454(12) Uani 1 1 d . . .
H10 H 0.7158 0.1715 0.8434 0.054 Uiso 1 1 calc R . .
C11 C 0.6433(3) 0.0574(4) 0.8551(8) 0.0465(12) Uani 1 1 d . . .
H11 H 0.6760 0.0052 0.8485 0.056 Uiso 1 1 calc R . .
C12 C 0.5719(3) 0.0367(4) 0.8681(8) 0.0427(11) Uani 1 1 d . . .
H12 H 0.5568 -0.0296 0.8721 0.051 Uiso 1 1 calc R . .
C13 C 0.5216(3) 0.1127(3) 0.8754(7) 0.0380(10) Uani 1 1 d . . .
C14 C 0.4175(3) 0.0128(4) 0.8607(8) 0.0419(11) Uani 1 1 d . . .
H14 H 0.4469 -0.0399 0.8217 0.050 Uiso 1 1 calc R . .
C15 C 0.3431(3) -0.0082(3) 0.8806(8) 0.0378(10) Uani 1 1 d . . .
C16 C 0.3196(3) -0.1071(4) 0.8380(7) 0.0422(11) Uani 1 1 d . . .
H16 H 0.3523 -0.1533 0.7884 0.051 Uiso 1 1 calc R . .
C17 C 0.2515(3) -0.1362(4) 0.8672(9) 0.0437(11) Uani 1 1 d . . .
H17 H 0.2370 -0.2004 0.8316 0.052 Uiso 1 1 calc R . .
C18 C 0.2022(3) -0.0670(4) 0.9534(10) 0.0444(10) Uani 1 1 d . . .
H18 H 0.1560 -0.0875 0.9829 0.053 Uiso 1 1 calc R . .
C19 C 0.2231(3) 0.0310(4) 0.9936(7) 0.0410(11) Uani 1 1 d . . .
H19 H 0.1901 0.0762 1.0454 0.049 Uiso 1 1 calc R . .
C20 C 0.2931(2) 0.0624(3) 0.9571(9) 0.0364(9) Uani 1 1 d . . .

loop_
_atom_site_aniso_label
_atom_site_aniso_U_11
_atom_site_aniso_U_22
_atom_site_aniso_U_33
_atom_site_aniso_U_23
_atom_site_aniso_U_13
_atom_site_aniso_U_12
Mn1 0.0516(4) 0.0248(3) 0.0352(4) -0.0009(3) 0.0036(4) 0.0007(3)
N3 0.064(3) 0.046(3) 0.037(2) -0.0018(18) -0.002(2) -0.006(2)
N1 0.052(2) 0.0272(18) 0.036(2) 0.0001(15) 0.0016(16) -0.0003(16)
N2 0.060(2) 0.0233(16) 0.0224(16) -0.0020(13) 0.0030(15) 0.0063(16)
N4 0.060(2) 0.0288(17) 0.032(2) 0.0023(18) 0.001(2) 0.0026(15)
N5 0.061(3) 0.051(3) 0.037(2) 0.0042(19) 0.001(2) 0.010(2)
O2 0.061(2) 0.0229(14) 0.046(2) 0.0000(16) 0.0077(18) -0.0012(13)
O3 0.059(2) 0.0266(15) 0.0387(19) -0.0033(12) 0.0074(14) -0.0016(14)
C1 0.061(3) 0.0293(18) 0.0241(16) -0.002(2) 0.003(2) -0.0008(17)
C2 0.050(2) 0.032(2) 0.043(3) -0.003(2) -0.001(2) 0.0037(18)
C3 0.069(3) 0.029(2) 0.042(2) -0.007(2) -0.002(3) 0.004(2)
C4 0.073(3) 0.0177(19) 0.045(3) 0.0004(18) -0.006(2) -0.001(2)
C5 0.059(3) 0.029(2) 0.035(2) 0.0033(18) 0.004(2) -0.007(2)
C6 0.052(3) 0.028(2) 0.040(2) 0.0028(19) 0.006(2) -0.0003(19)
C7 0.053(3) 0.039(3) 0.027(2) 0.001(2) 0.005(2) -0.005(2)
C8 0.052(3) 0.033(2) 0.0303(19) -0.0019(18) 0.0029(19) 0.0092(19)
C9 0.066(3) 0.037(3) 0.035(2) 0.001(2) 0.003(2) 0.000(2)
C10 0.057(3) 0.051(3) 0.028(2) -0.001(2) 0.002(2) 0.002(2)
C11 0.059(3) 0.048(3) 0.032(2) -0.003(2) -0.006(2) 0.014(2)
C12 0.061(3) 0.030(2) 0.038(2) -0.001(2) 0.004(2) 0.007(2)
C13 0.062(3) 0.029(2) 0.0229(17) -0.0001(18) -0.0010(19) 0.009(2)
C14 0.061(3) 0.033(2) 0.031(2) -0.002(2) -0.003(2) 0.004(2)
C15 0.061(3) 0.027(2) 0.0254(19) -0.0038(16) -0.0020(19) 0.003(2)
C16 0.074(3) 0.027(2) 0.025(2) -0.0034(17) -0.001(2) 0.002(2)
C17 0.062(3) 0.031(2) 0.038(2) -0.002(2) -0.005(2) 0.001(2)
C18 0.061(3) 0.035(2) 0.037(2) 0.001(3) -0.002(3) -0.0053(19)
C19 0.062(3) 0.031(2) 0.031(2) -0.0020(17) -0.0013(19) 0.001(2)
C20 0.059(2) 0.0270(18) 0.0235(18) -0.001(2) 0.000(2) 0.0025(17)

loop_
_atom_type_symbol
_atom_type_description
_atom_type_scat_dispersion_real
_atom_type_scat_dispersion_imag
_atom_type_scat_source
C C 0.0033 0.0016 'International Tables Vol C Tables 4.2.6.8 and 6.1.1.4'
H H 0.0000 0.0000 'International Tables Vol C Tables 4.2.6.8 and 6.1.1.4'
N N 0.0061 0.0033 'International Tables Vol C Tables 4.2.6.8 and 6.1.1.4'
O O 0.0106 0.0060 'International Tables Vol C Tables 4.2.6.8 and 6.1.1.4'
Mn Mn 0.3368 0.7283 'International Tables Vol C Tables 4.2.6.8 and 6.1.1.4'

loop_
_geom_angle_atom_site_label_1
_geom_angle_atom_site_label_2
_geom_angle_atom_site_label_3
_geom_angle
_geom_angle_site_symmetry_1
_geom_angle_site_symmetry_3
_geom_angle_publ_flag
O3 Mn1 O2 92.85(15) . . ?
O3 Mn1 N1 174.56(16) . . ?
O2 Mn1 N1 92.54(16) . . ?
O3 Mn1 N2 92.66(17) . . ?
O2 Mn1 N2 173.10(17) . . ?
N1 Mn1 N2 81.91(17) . . ?
O3 Mn1 N3 93.92(17) . . ?
O2 Mn1 N3 94.97(19) . . ?
N1 Mn1 N3 86.34(19) . . ?
N2 Mn1 N3 88.80(17) . . ?
O3 Mn1 N5 90.63(18) . 1_554 ?
O2 Mn1 N5 93.10(19) . 1_554 ?
N1 Mn1 N5 88.4(2) . 1_554 ?
N2 Mn1 N5 82.68(16) . 1_554 ?
N3 Mn1 N5 170.53(19) . 1_554 ?
N4 N3 Mn1 133.8(5) . . ?
C7 N1 C8 121.6(5) . . ?
C7 N1 Mn1 124.8(4) . . ?
C8 N1 Mn1 113.5(3) . . ?
C14 N2 C13 122.7(4) . . ?
C14 N2 Mn1 124.1(4) . . ?
C13 N2 Mn1 113.0(3) . . ?
N5 N4 N3 178.9(6) . . ?
N4 N5 Mn1 142.6(5) . 1_556 ?
C1 O2 Mn1 129.6(3) . . ?
C20 O3 Mn1 128.5(3) . . ?
O2 C1 C2 117.9(4) . . ?
O2 C1 C6 124.1(4) . . ?
C2 C1 C6 118.0(4) . . ?
C3 C2 C1 121.2(5) . . ?
C3 C2 H2 119.4 . . ?
C1 C2 H2 119.4 . . ?
C2 C3 C4 120.7(5) . . ?
C2 C3 H3 119.6 . . ?
C4 C3 H3 119.6 . . ?
C5 C4 C3 119.7(5) . . ?
C5 C4 H4 120.1 . . ?
C3 C4 H4 120.1 . . ?
C4 C5 C6 120.7(5) . . ?
C4 C5 H5 119.6 . . ?
C6 C5 H5 119.6 . . ?
C1 C6 C5 119.6(5) . . ?
C1 C6 C7 123.6(4) . . ?
C5 C6 C7 116.8(5) . . ?
N1 C7 C6 124.8(5) . . ?
N1 C7 H7 117.6 . . ?
C6 C7 H7 117.6 . . ?
C9 C8 C13 121.0(5) . . ?
C9 C8 N1 125.4(5) . . ?
C13 C8 N1 113.7(5) . . ?
C8 C9 C10 120.0(5) . . ?
C8 C9 H9 120.0 . . ?
C10 C9 H9 120.0 . . ?
C9 C10 C11 119.0(6) . . ?
C9 C10 H10 120.5 . . ?
C11 C10 H10 120.5 . . ?
C12 C11 C10 120.4(5) . . ?
C12 C11 H11 119.8 . . ?
C10 C11 H11 119.8 . . ?
C11 C12 C13 121.3(5) . . ?
C11 C12 H12 119.4 . . ?
C13 C12 H12 119.4 . . ?
C12 C13 N2 125.0(5) . . ?
C12 C13 C8 118.4(5) . . ?
N2 C13 C8 116.5(4) . . ?
N2 C14 C15 125.8(5) . . ?
N2 C14 H14 117.1 . . ?
C15 C14 H14 117.1 . . ?
C16 C15 C20 118.8(5) . . ?
C16 C15 C14 117.8(5) . . ?
C20 C15 C14 123.2(5) . . ?
C17 C16 C15 122.2(5) . . ?
C17 C16 H16 118.9 . . ?
C15 C16 H16 118.9 . . ?
C16 C17 C18 119.0(5) . . ?
C16 C17 H17 120.5 . . ?
C18 C17 H17 120.5 . . ?
C19 C18 C17 120.2(5) . . ?
C19 C18 H18 119.9 . . ?
C17 C18 H18 119.9 . . ?
C18 C19 C20 120.8(5) . . ?
C18 C19 H19 119.6 . . ?
C20 C19 H19 119.6 . . ?
O3 C20 C19 117.6(4) . . ?
O3 C20 C15 123.6(4) . . ?
C19 C20 C15 118.8(4) . . ?

loop_
_geom_bond_atom_site_label_1
_geom_bond_atom_site_label_2
_geom_bond_distance
_geom_bond_site_symmetry_2
_geom_bond_publ_flag
Mn1 O3 1.871(4) . ?
Mn1 O2 1.876(3) . ?
Mn1 N1 1.993(5) . ?
Mn1 N2 2.000(4) . ?
Mn1 N3 2.295(5) . ?
Mn1 N5 2.385(5) 1_554 ?
N3 N4 1.186(8) . ?
N1 C7 1.316(7) . ?
N1 C8 1.439(6) . ?
N2 C14 1.290(7) . ?
N2 C13 1.407(7) . ?
N4 N5 1.175(9) . ?
N5 Mn1 2.385(5) 1_556 ?
O2 C1 1.309(5) . ?
O3 C20 1.326(5) . ?
C1 C2 1.410(7) . ?
C1 C6 1.412(7) . ?
C2 C3 1.371(7) . ?
C2 H2 0.9300 . ?
C3 C4 1.400(8) . ?
C3 H3 0.9300 . ?
C4 C5 1.362(8) . ?
C4 H4 0.9300 . ?
C5 C6 1.424(7) . ?
C5 H5 0.9300 . ?
C6 C7 1.432(8) . ?
C7 H7 0.9300 . ?
C8 C9 1.379(8) . ?
C8 C13 1.410(7) . ?
C9 C10 1.396(8) . ?
C9 H9 0.9300 . ?
C10 C11 1.410(9) . ?
C10 H10 0.9300 . ?
C11 C12 1.370(8) . ?
C11 H11 0.9300 . ?
C12 C13 1.386(7) . ?
C12 H12 0.9300 . ?
C14 C15 1.430(8) . ?
C14 H14 0.9300 . ?
C15 C16 1.420(7) . ?
C15 C20 1.423(7) . ?
C16 C17 1.349(8) . ?
C16 H16 0.9300 . ?
C17 C18 1.426(8) . ?
C17 H17 0.9300 . ?
C18 C19 1.392(7) . ?
C18 H18 0.9300 . ?
C19 C20 1.399(8) . ?
C19 H19 0.9300 . ?
